data_1559730
loop_
_publ_author_name
'R\'ios, Pablo'
'Mart\'in-de la Calle, Roc\'io'
'Vidossich, Pietro'
'Fern\'andez-de-C\'ordova, Francisco Jos\'e'
'Lled\'os, Agust\'i'
'Conejero, Salvador'

_publ_section_title
;
 Reversible carbon-boron bond formation at platinum centers through \s-BH
 complexes.
;
_journal_issue 5
_journal_name_full 'Chemical science'
_journal_page_first 1647
_journal_page_last 1655
_journal_paper_doi 10.1039/d0sc05522k
_journal_volume 12
_journal_year 2020
_chemical_formula_moiety 'C32 H12 B F24, C31 H57 B N5 O2 Pt'
_chemical_formula_sum 'C63 H69 B2 F24 N5 O2 Pt'
_chemical_formula_weight 1600.94
_space_group_crystal_system monoclinic
_space_group_IT_number 14
_space_group_name_Hall '-P 2ybc'
_space_group_name_H-M_alt 'P 1 21/c 1'
_atom_sites_solution_hydrogens mixed
_audit_creation_method SHELXL-2018/1
_audit_update_record
;
2020-09-25 deposited with the CCDC.	2020-11-10 downloaded from the CCDC.
;
_cell_angle_alpha 90
_cell_angle_beta 101.229(2)
_cell_angle_gamma 90
_cell_formula_units_Z 4
_cell_length_a 13.0010(7)
_cell_length_b 26.3167(13)
_cell_length_c 21.0636(10)
_cell_measurement_reflns_used 9897
_cell_measurement_temperature 273(2)
_cell_measurement_theta_max 22.6147
_cell_measurement_theta_min 2.4037
_cell_volume 7068.8(6)
_computing_structure_refinement 'SHELXL-2018/1 (Sheldrick, 2018)'
_diffrn_ambient_temperature 273(2)
_diffrn_measured_fraction_theta_full 0.999
_diffrn_measured_fraction_theta_max 0.975
_diffrn_measurement_device_type 'CCD area detector'
_diffrn_measurement_method 'phi and omega scans'
_diffrn_radiation_type AgK\a
_diffrn_radiation_wavelength 0.56086
_diffrn_reflns_av_R_equivalents 0.0574
_diffrn_reflns_av_unetI/netI 0.0644
_diffrn_reflns_Laue_measured_fraction_full 0.999
_diffrn_reflns_Laue_measured_fraction_max 0.975
_diffrn_reflns_limit_h_max 18
_diffrn_reflns_limit_h_min -15
_diffrn_reflns_limit_k_max 34
_diffrn_reflns_limit_k_min -37
_diffrn_reflns_limit_l_max 27
_diffrn_reflns_limit_l_min -30
_diffrn_reflns_number 83935
_diffrn_reflns_point_group_measured_fraction_full 0.999
_diffrn_reflns_point_group_measured_fraction_max 0.975
_diffrn_reflns_theta_full 19.665
_diffrn_reflns_theta_max 23.907
_diffrn_reflns_theta_min 1.671
_diffrn_source 'fine-focus sealed tube'
_exptl_absorpt_coefficient_mu 1.142
_exptl_absorpt_correction_T_max 0.901
_exptl_absorpt_correction_T_min 0.812
_exptl_absorpt_correction_type multi-scan
_exptl_crystal_colour yellow
_exptl_crystal_density_diffrn 1.504
_exptl_crystal_density_method 'not measured'
_exptl_crystal_description prism
_exptl_crystal_F_000 3208
_exptl_crystal_size_max 0.180
_exptl_crystal_size_mid 0.170
_exptl_crystal_size_min 0.085
_refine_diff_density_max 3.036
_refine_diff_density_min -1.624
_refine_diff_density_rms 0.142
_refine_ls_extinction_method none
_refine_ls_goodness_of_fit_ref 1.092
_refine_ls_hydrogen_treatment mixed
_refine_ls_matrix_type full
_refine_ls_number_parameters 883
_refine_ls_number_reflns 21793
_refine_ls_number_restraints 0
_refine_ls_restrained_S_all 1.092
_refine_ls_R_factor_all 0.0773
_refine_ls_R_factor_gt 0.0506
_refine_ls_shift/su_max 0.001
_refine_ls_shift/su_mean 0.000
_refine_ls_structure_factor_coef Fsqd
_refine_ls_weighting_details 'w=1/[\s^2^(Fo^2^)+(0.0377P)^2^+16.6316P] where P=(Fo^2^+2Fc^2^)/3'
_refine_ls_weighting_scheme calc
_refine_ls_wR_factor_gt 0.1050
_refine_ls_wR_factor_ref 0.1148
_reflns_Friedel_coverage 0.000
_reflns_number_gt 16194
_reflns_number_total 21793
_reflns_threshold_expression 'I > 2\s(I)'
_cod_data_source_file d0sc05522k2.cif
_cod_data_source_block shelx
_cod_depositor_comments
;Adding full bibliography for 1559727--1559730.cif.

 Adding full bibliography for 1559727--1559730.cif.
;
_cod_original_sg_symbol_H-M 'P 21/c'
_cod_database_code 1559730
_shelx_shelxl_version_number 2018/1
_shelx_space_group_comment
;
The symmetry employed for this shelxl refinement is uniquely defined
by the following loop, which should always be used as a source of
symmetry information in preference to the above space-group names.
They are only intended as comments.
;
_shelx_estimated_absorpt_t_min 0.821
_shelx_estimated_absorpt_t_max 0.909
_exptl_absorpt_special_details
; 
 SADABS, Bruker (2006). APEX 2. Version 2.1. Bruker Analytical
 X-ray Solutions, Madison, Wisconsin, USA. 
;

loop_
_space_group_symop_operation_xyz
'x, y, z'
'-x, y+1/2, -z+1/2'
'-x, -y, -z'
'x, -y-1/2, z-1/2'

loop_
_atom_site_label
_atom_site_type_symbol
_atom_site_fract_x
_atom_site_fract_y
_atom_site_fract_z
_atom_site_U_iso_or_equiv
_atom_site_adp_type
_atom_site_occupancy
_atom_site_site_symmetry_order
_atom_site_calc_flag
_atom_site_refinement_flags_posn
_atom_site_refinement_flags_adp
_atom_site_refinement_flags_occupancy
_atom_site_disorder_assembly
_atom_site_disorder_group
Pt1 Pt 1.01713(2) 0.41361(2) 0.33884(2) 0.01683(4) Uani 1 1 d . . . . .
F108 F 0.3323(3) 0.84491(13) 0.15207(18) 0.0600(9) Uani 1 1 d . . . . .
F102 F 0.1628(2) 0.58944(13) -0.04599(12) 0.0478(8) Uani 1 1 d . . . . .
F100 F 0.0208(2) 0.57724(12) -0.01302(13) 0.0438(7) Uani 1 1 d . . . . .
F101 F 0.1385(3) 0.51996(10) -0.00063(13) 0.0507(9) Uani 1 1 d . . . . .
F103 F 0.0017(2) 0.62790(12) 0.20903(13) 0.0417(7) Uani 1 1 d . . . . .
F104 F 0.1410(2) 0.64900(12) 0.27481(12) 0.0420(7) Uani 1 1 d . . . . .
F105 F 0.1037(3) 0.57024(11) 0.25707(14) 0.0496(8) Uani 1 1 d . . . . .
F119 F 0.8177(3) 0.64011(12) 0.08470(19) 0.0607(10) Uani 1 1 d . . . . .
F124 F 0.4390(2) 0.44705(10) 0.07981(14) 0.0393(6) Uani 1 1 d . . . . .
F122 F 0.5763(3) 0.43581(11) 0.15095(13) 0.0485(8) Uani 1 1 d . . . . .
F123 F 0.5832(3) 0.43025(11) 0.05050(15) 0.0473(8) Uani 1 1 d . . . . .
F107 F 0.4914(3) 0.83931(13) 0.19847(19) 0.0785(13) Uani 1 1 d . . . . .
F109 F 0.4510(4) 0.87824(12) 0.1090(2) 0.0761(12) Uani 1 1 d . . . . .
F114 F 0.8344(3) 0.69685(13) 0.31404(18) 0.0615(9) Uani 1 1 d . . . . .
F113 F 0.7594(3) 0.73521(15) 0.38313(16) 0.0706(11) Uani 1 1 d . . . . .
F115 F 0.7356(3) 0.75955(12) 0.28387(18) 0.0651(11) Uani 1 1 d . . . . .
F116 F 0.4505(4) 0.59946(18) 0.4148(2) 0.1009(17) Uani 1 1 d . . . . .
F118 F 0.4869(4) 0.53700(15) 0.36527(17) 0.0961(17) Uani 1 1 d . . . . .
F112 F 0.4223(7) 0.6956(3) -0.0926(4) 0.0543(12) Uiso 0.410(3) 1 d . . P A 1
F111 F 0.5351(8) 0.7575(4) -0.0752(4) 0.0640(13) Uiso 0.410(3) 1 d . . P A 1
F110 F 0.4447(9) 0.7880(4) -0.0875(5) 0.0718(15) Uiso 0.410(3) 1 d . . P A 1
F117 F 0.5907(7) 0.5874(3) 0.4449(4) 0.0555(12) Uiso 0.410(3) 1 d . . P A 1
F121 F 0.7534(6) 0.6273(3) -0.0024(4) 0.0509(11) Uiso 0.410(3) 1 d . . P A 1
F120 F 0.8636(8) 0.5641(4) 0.0944(4) 0.0546(13) Uiso 0.410(3) 1 d . . P A 1
F912 F 0.3698(5) 0.7121(2) -0.0921(3) 0.0543(12) Uiso 0.590(3) 1 d . . P A 2
F911 F 0.5361(5) 0.7258(3) -0.0743(3) 0.0640(13) Uiso 0.590(3) 1 d . . P A 2
F910 F 0.3850(6) 0.7782(3) -0.0957(3) 0.0718(15) Uiso 0.590(3) 1 d . . P A 2
F917 F 0.6095(5) 0.5637(2) 0.4282(3) 0.0555(12) Uiso 0.590(3) 1 d . . P A 2
F921 F 0.7791(4) 0.5912(2) -0.0038(3) 0.0509(11) Uiso 0.590(3) 1 d . . P A 2
F920 F 0.8571(5) 0.5661(3) 0.0700(3) 0.0546(13) Uiso 0.590(3) 1 d . . P A 2
C9 C 1.1617(4) 0.5107(2) 0.5102(2) 0.0401(12) Uani 1 1 d . . . . .
H8A H 1.160296 0.546796 0.516228 0.060 Uiso 1 1 calc R U . . .
H8B H 1.226236 0.497178 0.534280 0.060 Uiso 1 1 calc R U . . .
H8C H 1.103703 0.495435 0.525158 0.060 Uiso 1 1 calc R U . . .
O1 O 1.0147(2) 0.32687(11) 0.53191(13) 0.0272(6) Uani 1 1 d . . . . .
O2 O 1.0151(3) 0.27000(12) 0.45098(15) 0.0340(7) Uani 1 1 d . . . . .
C105 C 0.2676(3) 0.62856(13) 0.18594(17) 0.0166(7) Uani 1 1 d . . . . .
H105 H 0.297756 0.641747 0.226243 0.020 Uiso 1 1 calc R U . . .
C129 C 0.5008(3) 0.54750(14) 0.11473(17) 0.0196(7) Uani 1 1 d . . . . .
H129 H 0.440711 0.535769 0.127794 0.024 Uiso 1 1 calc R U . . .
N1 N 1.1681(3) 0.43241(13) 0.24126(16) 0.0267(7) Uani 1 1 d . . . . .
C28 C 1.2470(4) 0.43513(17) 0.2002(2) 0.0334(10) Uani 1 1 d . . . . .
C114 C 0.4290(4) 0.83754(17) 0.1414(3) 0.0383(11) Uani 1 1 d . . . . .
C112 C 0.4379(3) 0.78875(16) 0.1061(2) 0.0291(9) Uani 1 1 d . . . . .
C113 C 0.4403(3) 0.74275(15) 0.1396(2) 0.0235(8) Uani 1 1 d . . . . .
H4 H 0.435534 0.743376 0.183118 0.028 Uiso 1 1 calc R U . . .
C108 C 0.4495(3) 0.69584(15) 0.10994(18) 0.0212(8) Uani 1 1 d . . . . .
C124 C 0.5227(3) 0.59972(14) 0.11807(17) 0.0183(7) Uani 1 1 d . . . . .
C125 C 0.6154(3) 0.61455(15) 0.09841(17) 0.0199(7) Uani 1 1 d . . . . .
H2 H 0.633666 0.648767 0.100136 0.024 Uiso 1 1 calc R U . . .
C126 C 0.6807(3) 0.57978(16) 0.07651(18) 0.0235(8) Uani 1 1 d . . . . .
C131 C 0.7782(3) 0.5981(2) 0.0564(2) 0.0368(11) Uani 1 1 d . . . . .
C107 C 0.1234(3) 0.56948(15) 0.00209(18) 0.0211(8) Uani 1 1 d . . . . .
C102 C 0.1722(3) 0.59144(13) 0.06672(16) 0.0154(6) Uani 1 1 d . . . . .
C101 C 0.2778(3) 0.60416(13) 0.07904(16) 0.0147(6) Uani 1 1 d . . . . .
H10 H 0.315874 0.599739 0.046354 0.018 Uiso 1 1 calc R U . . .
C100 C 0.3296(3) 0.62350(13) 0.13911(16) 0.0152(7) Uani 1 1 d . . . . .
C104 C 0.1622(3) 0.61454(13) 0.17443(17) 0.0169(7) Uani 1 1 d . . . . .
C106 C 0.1020(3) 0.61569(16) 0.22833(19) 0.0241(8) Uani 1 1 d . . . . .
C103 C 0.1133(3) 0.59582(13) 0.11485(17) 0.0178(7) Uani 1 1 d . . . . .
H1 H 0.042965 0.586441 0.107203 0.021 Uiso 1 1 calc R U . . .
C128 C 0.5666(3) 0.51247(15) 0.09233(17) 0.0191(7) Uani 1 1 d . . . . .
C127 C 0.6568(3) 0.52823(16) 0.07301(18) 0.0231(8) Uani 1 1 d . . . . .
H3 H 0.700436 0.505021 0.058025 0.028 Uiso 1 1 calc R U . . .
C130 C 0.5415(3) 0.45672(16) 0.09322(18) 0.0253(8) Uani 1 1 d . . . . .
C109 C 0.4498(3) 0.69757(16) 0.04345(18) 0.0234(8) Uani 1 1 d . . . . .
H6 H 0.453649 0.667198 0.021463 0.028 Uiso 1 1 calc R U . . .
C110 C 0.4445(3) 0.74306(18) 0.0090(2) 0.0296(9) Uani 1 1 d . . . . .
C111 C 0.4396(3) 0.78910(17) 0.0402(2) 0.0308(9) Uani 1 1 d . . . . .
H5 H 0.437362 0.819568 0.017557 0.037 Uiso 1 1 calc R U . . .
C115 C 0.4465(4) 0.7416(2) -0.0617(2) 0.0418(12) Uani 1 1 d . . . . .
C116 C 0.5126(3) 0.64655(14) 0.22450(17) 0.0190(7) Uani 1 1 d . . . . .
C121 C 0.5953(3) 0.68043(15) 0.24334(18) 0.0240(8) Uani 1 1 d . . . . .
H9 H 0.612846 0.702215 0.212347 0.029 Uiso 1 1 calc R U . . .
C120 C 0.6529(4) 0.68323(17) 0.3061(2) 0.0295(9) Uani 1 1 d . . . . .
C122 C 0.7437(4) 0.71890(19) 0.3220(2) 0.0418(12) Uani 1 1 d . . . . .
C119 C 0.6299(3) 0.65124(17) 0.35354(19) 0.0284(9) Uani 1 1 d . . . . .
H7 H 0.667027 0.653361 0.395908 0.034 Uiso 1 1 calc R U . . .
C118 C 0.5502(3) 0.61597(17) 0.33644(18) 0.0253(8) Uani 1 1 d . . . . .
C123 C 0.5246(4) 0.5809(2) 0.3868(2) 0.0381(11) Uani 1 1 d . . . . .
C117 C 0.4944(3) 0.61340(16) 0.27333(18) 0.0232(8) Uani 1 1 d . . . . .
H8 H 0.442685 0.588684 0.262935 0.028 Uiso 1 1 calc R U . . .
C11 C 1.0357(3) 0.33726(14) 0.32739(17) 0.0201(8) Uani 1 1 d . . . . .
N4 N 0.9679(3) 0.30891(13) 0.28504(15) 0.0253(7) Uani 1 1 d . . . . .
C14 C 0.8674(4) 0.32774(17) 0.24729(19) 0.0318(10) Uani 1 1 d . . . . .
H14 H 0.846104 0.357111 0.270279 0.038 Uiso 1 1 calc R U . . .
C15 C 0.7816(4) 0.2875(2) 0.2429(2) 0.0448(13) Uani 1 1 d . . . . .
H12 H 0.794755 0.260601 0.214792 0.067 Uiso 1 1 calc R U . . .
H13 H 0.714698 0.302657 0.225886 0.067 Uiso 1 1 calc R U . . .
H11 H 0.781386 0.274080 0.285228 0.067 Uiso 1 1 calc R U . . .
C16 C 0.8814(5) 0.3458(2) 0.1808(2) 0.0459(14) Uani 1 1 d . . . . .
H15 H 0.935239 0.371238 0.185784 0.069 Uiso 1 1 calc R U . . .
H16 H 0.816639 0.359956 0.157930 0.069 Uiso 1 1 calc R U . . .
H17 H 0.901021 0.317570 0.156894 0.069 Uiso 1 1 calc R U . . .
C13 C 1.0051(4) 0.26013(17) 0.2826(2) 0.0339(10) Uani 1 1 d . . . . .
H18 H 0.973065 0.233904 0.256358 0.041 Uiso 1 1 calc R U . . .
C12 C 1.0959(4) 0.25763(16) 0.3250(2) 0.0328(10) Uani 1 1 d . . . . .
H19 H 1.138340 0.229086 0.334134 0.039 Uiso 1 1 calc R U . . .
N5 N 1.1155(3) 0.30553(12) 0.35312(16) 0.0241(7) Uani 1 1 d . . . . .
C17 C 1.2031(3) 0.31738(16) 0.4083(2) 0.0276(9) Uani 1 1 d . . . . .
C18 C 1.2611(4) 0.26837(19) 0.4324(3) 0.0404(12) Uani 1 1 d . . . . .
H21 H 1.212335 0.244291 0.443880 0.061 Uiso 1 1 calc R U . . .
H20 H 1.314399 0.275676 0.469691 0.061 Uiso 1 1 calc R U . . .
H22 H 1.292962 0.254392 0.398824 0.061 Uiso 1 1 calc R U . . .
C19 C 1.2794(4) 0.35431(19) 0.3858(2) 0.0375(11) Uani 1 1 d . . . . .
H23 H 1.305448 0.339630 0.350334 0.056 Uiso 1 1 calc R U . . .
H24 H 1.336990 0.360957 0.420942 0.056 Uiso 1 1 calc R U . . .
H25 H 1.243811 0.385554 0.372159 0.056 Uiso 1 1 calc R U . . .
C20 C 1.1564(3) 0.34074(16) 0.46367(18) 0.0242(8) Uani 1 1 d . . . . .
H27 H 1.133925 0.375095 0.451362 0.029 Uiso 1 1 calc R U . . .
H26 H 1.211886 0.343106 0.501721 0.029 Uiso 1 1 calc R U . . .
C21 C 0.9196(4) 0.29673(16) 0.5289(2) 0.0297(9) Uani 1 1 d . . . . .
C22 C 0.9401(4) 0.25033(15) 0.48749(19) 0.0266(9) Uani 1 1 d . . . . .
C24 C 0.8454(4) 0.2317(2) 0.4395(2) 0.0408(12) Uani 1 1 d . . . . .
H30 H 0.819288 0.258562 0.409930 0.061 Uiso 1 1 calc R U . . .
H28 H 0.791786 0.221344 0.462300 0.061 Uiso 1 1 calc R U . . .
H29 H 0.865210 0.203305 0.415850 0.061 Uiso 1 1 calc R U . . .
C23 C 0.9941(4) 0.20590(18) 0.5261(2) 0.0400(11) Uani 1 1 d . . . . .
H32 H 1.018634 0.182485 0.497385 0.060 Uiso 1 1 calc R U . . .
H31 H 0.945376 0.188994 0.547792 0.060 Uiso 1 1 calc R U . . .
H33 H 1.052523 0.218087 0.557491 0.060 Uiso 1 1 calc R U . . .
C26 C 0.8295(4) 0.3300(2) 0.4944(3) 0.0481(13) Uani 1 1 d . . . . .
H34 H 0.821927 0.358885 0.520905 0.072 Uiso 1 1 calc R U . . .
H36 H 0.765711 0.310656 0.486764 0.072 Uiso 1 1 calc R U . . .
H35 H 0.844402 0.341340 0.453796 0.072 Uiso 1 1 calc R U . . .
C25 C 0.9058(5) 0.2848(2) 0.5960(3) 0.0551(16) Uani 1 1 d . . . . .
H37 H 0.969005 0.269920 0.619840 0.083 Uiso 1 1 calc R U . . .
H38 H 0.848767 0.261335 0.594193 0.083 Uiso 1 1 calc R U . . .
H39 H 0.890628 0.315511 0.616981 0.083 Uiso 1 1 calc R U . . .
C1 C 0.9896(3) 0.48838(14) 0.35542(17) 0.0194(7) Uani 1 1 d . . . . .
N3 N 1.0526(3) 0.51679(12) 0.40111(15) 0.0208(7) Uani 1 1 d . . . . .
C8 C 1.1537(3) 0.49897(16) 0.43900(19) 0.0259(8) Uani 1 1 d . . . . .
H43 H 1.156293 0.461976 0.434260 0.031 Uiso 1 1 calc R U . . .
C10 C 1.2427(4) 0.5214(3) 0.4119(3) 0.0507(15) Uani 1 1 d . . . . .
H42 H 1.233395 0.513497 0.366651 0.076 Uiso 1 1 calc R U . . .
H41 H 1.307921 0.507389 0.434305 0.076 Uiso 1 1 calc R U . . .
H40 H 1.243540 0.557615 0.417500 0.076 Uiso 1 1 calc R U . . .
C2 C 1.0126(3) 0.56485(15) 0.4033(2) 0.0266(9) Uani 1 1 d . . . . .
H54 H 1.041721 0.590959 0.430793 0.032 Uiso 1 1 calc R U . . .
C3 C 0.9242(4) 0.56729(15) 0.3589(2) 0.0266(9) Uani 1 1 d . . . . .
H44 H 0.880385 0.595371 0.349526 0.032 Uiso 1 1 calc R U . . .
N2 N 0.9099(3) 0.52012(12) 0.32929(15) 0.0221(7) Uani 1 1 d . . . . .
C4 C 0.8181(3) 0.50667(17) 0.27672(18) 0.0274(9) Uani 1 1 d . . . . .
C7 C 0.7477(4) 0.4700(2) 0.3043(2) 0.0387(11) Uani 1 1 d . . . . .
H47 H 0.785468 0.439119 0.317244 0.058 Uiso 1 1 calc R U . . .
H45 H 0.686812 0.462444 0.271882 0.058 Uiso 1 1 calc R U . . .
H46 H 0.726496 0.485129 0.341139 0.058 Uiso 1 1 calc R U . . .
C5 C 0.8584(4) 0.48412(19) 0.2193(2) 0.0359(11) Uani 1 1 d . . . . .
H48 H 0.903653 0.508177 0.204213 0.054 Uiso 1 1 calc R U . . .
H50 H 0.800134 0.476493 0.185106 0.054 Uiso 1 1 calc R U . . .
H49 H 0.896764 0.453517 0.232675 0.054 Uiso 1 1 calc R U . . .
C6 C 0.7570(4) 0.55510(18) 0.2535(2) 0.0369(11) Uani 1 1 d . . . . .
H51 H 0.729061 0.569463 0.288514 0.055 Uiso 1 1 calc R U . . .
H53 H 0.700528 0.547031 0.218337 0.055 Uiso 1 1 calc R U . . .
H52 H 0.803040 0.579188 0.239219 0.055 Uiso 1 1 calc R U . . .
C27 C 1.1112(3) 0.42745(14) 0.27660(18) 0.0225(8) Uani 1 1 d . . . . .
C31 C 1.2054(5) 0.4690(2) 0.1441(2) 0.0492(14) Uani 1 1 d . . . . .
H55 H 1.141202 0.455143 0.120057 0.074 Uiso 1 1 calc R U . . .
H56 H 1.255883 0.471532 0.116534 0.074 Uiso 1 1 calc R U . . .
H57 H 1.192252 0.502218 0.159732 0.074 Uiso 1 1 calc R U . . .
C30 C 1.3463(5) 0.4592(3) 0.2417(3) 0.079(2) Uani 1 1 d . . . . .
H60 H 1.330258 0.492924 0.254319 0.119 Uiso 1 1 calc R U . . .
H58 H 1.400772 0.460875 0.216822 0.119 Uiso 1 1 calc R U . . .
H59 H 1.369452 0.438915 0.279592 0.119 Uiso 1 1 calc R U . . .
C29 C 1.2708(7) 0.3825(2) 0.1815(4) 0.079(3) Uani 1 1 d . . . . .
H61 H 1.291671 0.362297 0.219756 0.119 Uiso 1 1 calc R U . . .
H63 H 1.326600 0.383396 0.157643 0.119 Uiso 1 1 calc R U . . .
H62 H 1.209386 0.367959 0.155025 0.119 Uiso 1 1 calc R U . . .
B100 B 0.4521(3) 0.64122(16) 0.14850(18) 0.0160(8) Uani 1 1 d . . . . .
B1 B 1.0617(4) 0.31171(17) 0.4830(2) 0.0221(9) Uani 1 1 d . . . . .
H999 H 0.933(3) 0.3974(16) 0.396(2) 0.022(11) Uiso 1 1 d . . . . .

loop_
_atom_site_aniso_label
_atom_site_aniso_U_11
_atom_site_aniso_U_22
_atom_site_aniso_U_33
_atom_site_aniso_U_23
_atom_site_aniso_U_13
_atom_site_aniso_U_12
Pt1 0.02021(7) 0.01505(6) 0.01544(6) 0.00115(5) 0.00399(5) 0.00116(6)
F108 0.0415(19) 0.056(2) 0.089(2) -0.0300(18) 0.0284(18) -0.0044(16)
F102 0.0412(17) 0.083(2) 0.0177(11) 0.0014(13) 0.0024(11) -0.0271(17)
F100 0.0161(12) 0.073(2) 0.0385(14) -0.0228(14) -0.0033(11) 0.0013(13)
F101 0.080(2) 0.0264(14) 0.0375(15) -0.0115(11) -0.0096(15) 0.0052(15)
F103 0.0195(13) 0.071(2) 0.0385(14) -0.0012(13) 0.0160(11) 0.0085(13)
F104 0.0364(16) 0.0630(19) 0.0316(13) -0.0186(13) 0.0189(12) -0.0075(14)
F105 0.070(2) 0.0401(16) 0.0524(17) 0.0201(13) 0.0448(16) 0.0131(15)
F119 0.0461(19) 0.0430(18) 0.106(3) -0.0204(18) 0.0459(19) -0.0215(15)
F124 0.0266(14) 0.0308(14) 0.0595(17) -0.0098(12) 0.0059(13) -0.0079(12)
F122 0.070(2) 0.0326(15) 0.0342(14) 0.0077(11) -0.0111(14) -0.0093(15)
F123 0.059(2) 0.0285(14) 0.0646(19) -0.0169(13) 0.0377(16) -0.0019(14)
F107 0.085(3) 0.0416(19) 0.088(3) -0.0317(18) -0.034(2) 0.0105(19)
F109 0.109(3) 0.0228(16) 0.113(3) 0.0032(17) 0.063(3) -0.0010(18)
F114 0.0323(18) 0.058(2) 0.091(3) 0.0055(19) 0.0040(17) -0.0090(16)
F113 0.066(2) 0.090(3) 0.0502(19) -0.0356(18) -0.0025(17) -0.037(2)
F115 0.060(2) 0.0353(17) 0.083(2) 0.0075(16) -0.0278(19) -0.0208(16)
F116 0.128(4) 0.085(3) 0.119(4) 0.035(3) 0.096(3) 0.020(3)
F118 0.185(5) 0.058(2) 0.048(2) 0.0143(17) 0.027(3) -0.041(3)
C9 0.032(3) 0.060(3) 0.026(2) 0.003(2) 0.0024(19) 0.000(2)
O1 0.0280(16) 0.0249(15) 0.0295(14) -0.0089(11) 0.0075(12) -0.0126(12)
O2 0.0388(19) 0.0300(17) 0.0385(17) -0.0094(13) 0.0203(14) -0.0138(14)
C105 0.0147(17) 0.0159(16) 0.0195(16) -0.0002(12) 0.0041(13) 0.0039(14)
C129 0.0138(18) 0.0249(19) 0.0198(17) -0.0026(14) 0.0023(14) -0.0009(15)
N1 0.036(2) 0.0210(16) 0.0252(16) 0.0065(13) 0.0120(15) 0.0063(15)
C28 0.047(3) 0.030(2) 0.030(2) 0.0096(17) 0.026(2) 0.011(2)
C114 0.037(3) 0.022(2) 0.056(3) 0.000(2) 0.011(2) -0.003(2)
C112 0.018(2) 0.022(2) 0.046(2) 0.0030(17) 0.0050(18) -0.0017(16)
C113 0.0151(18) 0.0241(19) 0.031(2) -0.0007(15) 0.0045(15) -0.0010(16)
C108 0.0124(18) 0.0240(19) 0.0263(18) 0.0006(14) 0.0013(14) -0.0008(15)
C124 0.0123(17) 0.0251(19) 0.0167(16) 0.0003(13) 0.0007(13) -0.0004(14)
C125 0.0154(18) 0.0244(19) 0.0202(17) -0.0068(14) 0.0038(14) -0.0027(15)
C126 0.0136(17) 0.033(2) 0.0252(18) -0.0045(15) 0.0064(14) -0.0027(16)
C131 0.013(2) 0.056(3) 0.045(3) -0.016(2) 0.0142(18) -0.010(2)
C107 0.0166(19) 0.0220(18) 0.0242(18) -0.0050(14) 0.0029(15) 0.0004(15)
C102 0.0134(16) 0.0143(16) 0.0180(15) 0.0012(12) 0.0019(12) -0.0007(13)
C101 0.0126(16) 0.0145(15) 0.0183(16) 0.0014(12) 0.0062(13) 0.0018(13)
C100 0.0145(17) 0.0129(15) 0.0181(16) 0.0014(12) 0.0028(13) 0.0004(13)
C104 0.0166(18) 0.0138(16) 0.0223(17) 0.0030(12) 0.0087(14) 0.0056(14)
C106 0.020(2) 0.030(2) 0.0256(19) 0.0014(15) 0.0113(15) 0.0035(16)
C103 0.0119(16) 0.0165(18) 0.0264(18) 0.0027(13) 0.0074(14) 0.0012(13)
C128 0.0146(18) 0.0255(19) 0.0168(16) -0.0053(13) 0.0018(13) 0.0006(15)
C127 0.0168(19) 0.030(2) 0.0223(18) -0.0059(15) 0.0044(15) 0.0047(16)
C130 0.025(2) 0.028(2) 0.0230(18) -0.0033(15) 0.0063(16) -0.0002(17)
C109 0.0154(19) 0.027(2) 0.0262(19) 0.0012(15) 0.0009(15) -0.0042(16)
C110 0.019(2) 0.036(2) 0.032(2) 0.0089(18) 0.0029(16) -0.0054(18)
C111 0.019(2) 0.028(2) 0.044(2) 0.0096(18) 0.0028(18) -0.0013(17)
C115 0.032(3) 0.057(3) 0.034(2) 0.019(2) 0.000(2) -0.008(2)
C116 0.0136(17) 0.0219(18) 0.0221(17) -0.0042(13) 0.0050(14) 0.0015(14)
C121 0.022(2) 0.0235(19) 0.0247(18) -0.0002(14) 0.0004(15) 0.0005(16)
C120 0.029(2) 0.028(2) 0.029(2) -0.0058(16) -0.0017(17) -0.0048(18)
C122 0.042(3) 0.032(2) 0.042(3) -0.003(2) -0.015(2) -0.007(2)
C119 0.027(2) 0.035(2) 0.0207(18) -0.0029(16) -0.0002(16) 0.0024(18)
C118 0.021(2) 0.034(2) 0.0198(18) 0.0006(15) 0.0022(15) 0.0038(17)
C123 0.033(3) 0.052(3) 0.027(2) 0.008(2) 0.0002(18) -0.001(2)
C117 0.0184(19) 0.026(2) 0.0246(18) -0.0025(15) 0.0022(15) 0.0032(16)
C11 0.028(2) 0.0171(17) 0.0170(16) 0.0025(12) 0.0079(14) 0.0019(15)
N4 0.037(2) 0.0225(17) 0.0159(14) -0.0022(12) 0.0047(14) 0.0015(15)
C14 0.042(3) 0.028(2) 0.0213(19) -0.0057(15) -0.0035(18) -0.001(2)
C15 0.045(3) 0.049(3) 0.034(2) -0.002(2) -0.008(2) -0.010(3)
C16 0.072(4) 0.038(3) 0.022(2) 0.0011(18) -0.003(2) 0.001(3)
C13 0.054(3) 0.024(2) 0.025(2) -0.0049(16) 0.011(2) 0.003(2)
C12 0.047(3) 0.0194(19) 0.036(2) 0.0013(16) 0.019(2) 0.010(2)
N5 0.0270(19) 0.0204(16) 0.0268(16) 0.0052(12) 0.0100(14) 0.0030(14)
C17 0.019(2) 0.029(2) 0.035(2) 0.0118(17) 0.0070(17) 0.0057(17)
C18 0.029(3) 0.036(3) 0.056(3) 0.019(2) 0.007(2) 0.013(2)
C19 0.020(2) 0.045(3) 0.049(3) 0.016(2) 0.010(2) -0.002(2)
C20 0.0170(19) 0.027(2) 0.0255(19) 0.0056(15) -0.0027(15) -0.0041(16)
C21 0.033(2) 0.024(2) 0.034(2) -0.0073(16) 0.0127(18) -0.0124(18)
C22 0.033(2) 0.024(2) 0.0268(19) -0.0053(15) 0.0155(17) -0.0125(18)
C24 0.041(3) 0.042(3) 0.040(3) -0.014(2) 0.008(2) -0.010(2)
C23 0.051(3) 0.030(2) 0.042(3) -0.0010(19) 0.016(2) -0.004(2)
C26 0.031(3) 0.037(3) 0.074(4) -0.014(3) 0.002(3) -0.002(2)
C25 0.087(5) 0.042(3) 0.046(3) -0.018(2) 0.036(3) -0.020(3)
C1 0.023(2) 0.0180(17) 0.0180(16) 0.0001(13) 0.0063(14) -0.0011(15)
N3 0.0213(17) 0.0171(15) 0.0239(15) -0.0008(12) 0.0039(13) -0.0015(13)
C8 0.023(2) 0.026(2) 0.029(2) -0.0018(15) 0.0038(16) -0.0009(17)
C10 0.026(3) 0.084(4) 0.045(3) 0.003(3) 0.011(2) -0.009(3)
C2 0.030(2) 0.0188(19) 0.032(2) -0.0063(15) 0.0098(17) -0.0017(17)
C3 0.033(2) 0.0162(17) 0.031(2) 0.0021(15) 0.0075(18) 0.0065(17)
N2 0.0269(18) 0.0193(16) 0.0202(15) 0.0002(12) 0.0048(13) 0.0031(14)
C4 0.028(2) 0.033(2) 0.0200(18) -0.0014(15) 0.0007(16) 0.0074(18)
C7 0.031(3) 0.045(3) 0.035(2) 0.003(2) -0.005(2) -0.006(2)
C5 0.036(3) 0.045(3) 0.023(2) -0.0052(18) -0.0022(18) 0.018(2)
C6 0.035(3) 0.038(3) 0.034(2) 0.0024(19) 0.000(2) 0.018(2)
C27 0.028(2) 0.0172(17) 0.0224(18) 0.0025(13) 0.0045(16) 0.0075(15)
C31 0.062(4) 0.052(3) 0.041(3) 0.025(2) 0.028(3) 0.022(3)
C30 0.053(4) 0.138(8) 0.055(4) 0.007(4) 0.028(3) -0.013(4)
C29 0.131(7) 0.035(3) 0.097(5) 0.022(3) 0.088(5) 0.029(4)
B100 0.0113(18) 0.021(2) 0.0157(17) -0.0036(14) 0.0028(14) -0.0002(15)
B1 0.026(2) 0.019(2) 0.0203(19) 0.0010(15) 0.0021(17) -0.0002(18)

loop_
_atom_type_symbol
_atom_type_description
_atom_type_scat_dispersion_real
_atom_type_scat_dispersion_imag
_atom_type_scat_source
C C 0.0015 0.0009 'International Tables Vol C Tables 4.2.6.8 and 6.1.1.4'
H H 0.0000 0.0000 'International Tables Vol C Tables 4.2.6.8 and 6.1.1.4'
N N 0.0030 0.0019 'International Tables Vol C Tables 4.2.6.8 and 6.1.1.4'
O O 0.0056 0.0036 'International Tables Vol C Tables 4.2.6.8 and 6.1.1.4'
B B 0.0004 0.0004 'International Tables Vol C Tables 4.2.6.8 and 6.1.1.4'
F F 0.0096 0.0061 'International Tables Vol C Tables 4.2.6.8 and 6.1.1.4'
Pt Pt -0.6812 5.7081 'International Tables Vol C Tables 4.2.6.8 and 6.1.1.4'

loop_
_geom_angle_atom_site_label_1
_geom_angle_atom_site_label_2
_geom_angle_atom_site_label_3
_geom_angle
_geom_angle_site_symmetry_1
_geom_angle_site_symmetry_3
_geom_angle_publ_flag
C27 Pt1 C1 94.98(15) . . ?
C27 Pt1 C11 90.02(15) . . ?
C1 Pt1 C11 174.99(15) . . ?
C27 Pt1 H999 177.0(13) . . ?
C1 Pt1 H999 87.9(13) . . ?
C11 Pt1 H999 87.1(13) . . ?
C115 F111 F110 58.9(7) . . ?
C115 F110 F111 56.9(6) . . ?
C115 F912 F910 50.2(4) . . ?
C115 F910 F912 48.4(4) . . ?
C8 C9 H8A 109.5 . . ?
C8 C9 H8B 109.5 . . ?
H8A C9 H8B 109.5 . . ?
C8 C9 H8C 109.5 . . ?
H8A C9 H8C 109.5 . . ?
H8B C9 H8C 109.5 . . ?
B1 O1 C21 108.1(3) . . ?
B1 O2 C22 107.8(3) . . ?
C104 C105 C100 122.3(3) . . ?
C104 C105 H105 118.8 . . ?
C100 C105 H105 118.8 . . ?
C128 C129 C124 122.0(4) . . ?
C128 C129 H129 119.0 . . ?
C124 C129 H129 119.0 . . ?
C27 N1 C28 174.4(4) . . ?
N1 C28 C29 108.4(4) . . ?
N1 C28 C31 107.9(4) . . ?
C29 C28 C31 114.1(5) . . ?
N1 C28 C30 106.8(4) . . ?
C29 C28 C30 109.8(6) . . ?
C31 C28 C30 109.6(5) . . ?
F107 C114 F109 106.6(4) . . ?
F107 C114 F108 105.9(5) . . ?
F109 C114 F108 105.8(4) . . ?
F107 C114 C112 113.0(4) . . ?
F109 C114 C112 113.0(4) . . ?
F108 C114 C112 112.0(4) . . ?
C111 C112 C113 120.4(4) . . ?
C111 C112 C114 120.4(4) . . ?
C113 C112 C114 119.1(4) . . ?
C112 C113 C108 122.2(4) . . ?
C112 C113 H4 118.9 . . ?
C108 C113 H4 118.9 . . ?
C113 C108 C109 115.8(4) . . ?
C113 C108 B100 123.0(3) . . ?
C109 C108 B100 121.1(3) . . ?
C129 C124 C125 115.8(3) . . ?
C129 C124 B100 123.4(3) . . ?
C125 C124 B100 120.6(3) . . ?
C126 C125 C124 122.1(4) . . ?
C126 C125 H2 119.0 . . ?
C124 C125 H2 119.0 . . ?
C125 C126 C127 121.1(4) . . ?
C125 C126 C131 119.3(4) . . ?
C127 C126 C131 119.6(4) . . ?
F921 C131 F119 119.4(5) . . ?
F921 C131 F920 88.2(5) . . ?
F119 C131 F920 102.8(5) . . ?
F119 C131 F121 86.8(5) . . ?
F921 C131 C126 114.0(4) . . ?
F119 C131 C126 114.9(4) . . ?
F920 C131 C126 113.5(5) . . ?
F121 C131 C126 110.9(5) . . ?
F119 C131 F120 94.3(5) . . ?
F121 C131 F120 141.6(6) . . ?
C126 C131 F120 103.4(5) . . ?
F101 C107 F100 107.0(3) . . ?
F101 C107 F102 105.9(3) . . ?
F100 C107 F102 106.0(3) . . ?
F101 C107 C102 112.3(3) . . ?
F100 C107 C102 112.7(3) . . ?
F102 C107 C102 112.4(3) . . ?
C101 C102 C103 120.6(3) . . ?
C101 C102 C107 119.4(3) . . ?
C103 C102 C107 119.9(3) . . ?
C102 C101 C100 122.5(3) . . ?
C102 C101 H10 118.7 . . ?
C100 C101 H10 118.7 . . ?
C105 C100 C101 115.4(3) . . ?
C105 C100 B100 124.8(3) . . ?
C101 C100 B100 119.7(3) . . ?
C103 C104 C105 121.0(3) . . ?
C103 C104 C106 118.6(3) . . ?
C105 C104 C106 120.2(3) . . ?
F103 C106 F104 106.0(3) . . ?
F103 C106 F105 106.4(3) . . ?
F104 C106 F105 106.5(3) . . ?
F103 C106 C104 113.5(3) . . ?
F104 C106 C104 112.8(3) . . ?
F105 C106 C104 111.1(3) . . ?
C104 C103 C102 118.1(3) . . ?
C104 C103 H1 121.0 . . ?
C102 C103 H1 121.0 . . ?
C127 C128 C129 120.8(4) . . ?
C127 C128 C130 119.8(4) . . ?
C129 C128 C130 119.3(3) . . ?
C128 C127 C126 118.2(4) . . ?
C128 C127 H3 120.9 . . ?
C126 C127 H3 120.9 . . ?
F122 C130 F124 105.3(3) . . ?
F122 C130 F123 106.8(4) . . ?
F124 C130 F123 106.2(3) . . ?
F122 C130 C128 112.3(3) . . ?
F124 C130 C128 113.2(3) . . ?
F123 C130 C128 112.5(3) . . ?
C110 C109 C108 122.6(4) . . ?
C110 C109 H6 118.7 . . ?
C108 C109 H6 118.7 . . ?
C111 C110 C109 120.4(4) . . ?
C111 C110 C115 120.4(4) . . ?
C109 C110 C115 119.2(4) . . ?
C110 C111 C112 118.5(4) . . ?
C110 C111 H5 120.7 . . ?
C112 C111 H5 120.7 . . ?
F911 C115 F912 109.4(6) . . ?
F111 C115 F110 64.2(7) . . ?
F911 C115 F910 124.8(6) . . ?
F912 C115 F910 81.5(5) . . ?
F111 C115 F112 108.0(7) . . ?
F110 C115 F112 128.8(6) . . ?
F111 C115 C110 113.2(5) . . ?
F911 C115 C110 113.4(4) . . ?
F912 C115 C110 109.8(4) . . ?
F110 C115 C110 112.3(6) . . ?
F910 C115 C110 112.5(5) . . ?
F112 C115 C110 116.4(5) . . ?
C121 C116 C117 114.8(3) . . ?
C121 C116 B100 121.8(3) . . ?
C117 C116 B100 122.9(3) . . ?
C120 C121 C116 123.2(4) . . ?
C120 C121 H9 118.4 . . ?
C116 C121 H9 118.4 . . ?
C119 C120 C121 120.2(4) . . ?
C119 C120 C122 119.5(4) . . ?
C121 C120 C122 120.2(4) . . ?
F115 C122 F113 107.7(4) . . ?
F115 C122 F114 103.8(5) . . ?
F113 C122 F114 106.5(4) . . ?
F115 C122 C120 113.8(4) . . ?
F113 C122 C120 112.6(5) . . ?
F114 C122 C120 111.9(4) . . ?
C120 C119 C118 118.4(4) . . ?
C120 C119 H7 120.8 . . ?
C118 C119 H7 120.8 . . ?
C119 C118 C117 120.5(4) . . ?
C119 C118 C123 119.3(4) . . ?
C117 C118 C123 120.2(4) . . ?
F118 C123 F116 103.1(5) . . ?
F118 C123 F917 97.5(5) . . ?
F116 C123 F917 114.4(5) . . ?
F118 C123 F117 123.5(6) . . ?
F116 C123 F117 86.5(6) . . ?
F118 C123 C118 115.0(4) . . ?
F116 C123 C118 112.0(4) . . ?
F917 C123 C118 113.6(5) . . ?
F117 C123 C118 111.9(5) . . ?
C118 C117 C116 122.7(4) . . ?
C118 C117 H8 118.6 . . ?
C116 C117 H8 118.6 . . ?
N4 C11 N5 105.8(3) . . ?
N4 C11 Pt1 123.0(3) . . ?
N5 C11 Pt1 131.0(3) . . ?
C11 N4 C13 110.6(4) . . ?
C11 N4 C14 124.5(3) . . ?
C13 N4 C14 125.0(4) . . ?
N4 C14 C16 110.4(4) . . ?
N4 C14 C15 111.1(4) . . ?
C16 C14 C15 112.2(4) . . ?
N4 C14 H14 107.7 . . ?
C16 C14 H14 107.7 . . ?
C15 C14 H14 107.7 . . ?
C14 C15 H12 109.5 . . ?
C14 C15 H13 109.5 . . ?
H12 C15 H13 109.5 . . ?
C14 C15 H11 109.5 . . ?
H12 C15 H11 109.5 . . ?
H13 C15 H11 109.5 . . ?
C14 C16 H15 109.5 . . ?
C14 C16 H16 109.5 . . ?
H15 C16 H16 109.5 . . ?
C14 C16 H17 109.5 . . ?
H15 C16 H17 109.5 . . ?
H16 C16 H17 109.5 . . ?
C12 C13 N4 107.0(4) . . ?
C12 C13 H18 126.5 . . ?
N4 C13 H18 126.5 . . ?
C13 C12 N5 107.7(4) . . ?
C13 C12 H19 126.2 . . ?
N5 C12 H19 126.2 . . ?
C11 N5 C12 108.9(3) . . ?
C11 N5 C17 126.1(3) . . ?
C12 N5 C17 124.6(3) . . ?
N5 C17 C19 109.6(3) . . ?
N5 C17 C18 109.5(4) . . ?
C19 C17 C18 109.4(4) . . ?
N5 C17 C20 108.6(3) . . ?
C19 C17 C20 110.8(4) . . ?
C18 C17 C20 109.0(4) . . ?
C17 C18 H21 109.5 . . ?
C17 C18 H20 109.5 . . ?
H21 C18 H20 109.5 . . ?
C17 C18 H22 109.5 . . ?
H21 C18 H22 109.5 . . ?
H20 C18 H22 109.5 . . ?
C17 C19 H23 109.5 . . ?
C17 C19 H24 109.5 . . ?
H23 C19 H24 109.5 . . ?
C17 C19 H25 109.5 . . ?
H23 C19 H25 109.5 . . ?
H24 C19 H25 109.5 . . ?
C17 C20 B1 116.5(3) . . ?
C17 C20 H27 108.2 . . ?
B1 C20 H27 108.2 . . ?
C17 C20 H26 108.2 . . ?
B1 C20 H26 108.2 . . ?
H27 C20 H26 107.3 . . ?
O1 C21 C25 109.3(4) . . ?
O1 C21 C26 105.9(4) . . ?
C25 C21 C26 110.4(5) . . ?
O1 C21 C22 102.4(3) . . ?
C25 C21 C22 115.6(4) . . ?
C26 C21 C22 112.5(4) . . ?
O2 C22 C24 107.7(3) . . ?
O2 C22 C23 105.7(4) . . ?
C24 C22 C23 109.8(4) . . ?
O2 C22 C21 102.9(3) . . ?
C24 C22 C21 115.0(4) . . ?
C23 C22 C21 114.7(4) . . ?
C22 C24 H30 109.5 . . ?
C22 C24 H28 109.5 . . ?
H30 C24 H28 109.5 . . ?
C22 C24 H29 109.5 . . ?
H30 C24 H29 109.5 . . ?
H28 C24 H29 109.5 . . ?
C22 C23 H32 109.5 . . ?
C22 C23 H31 109.5 . . ?
H32 C23 H31 109.5 . . ?
C22 C23 H33 109.5 . . ?
H32 C23 H33 109.5 . . ?
H31 C23 H33 109.5 . . ?
C21 C26 H34 109.5 . . ?
C21 C26 H36 109.5 . . ?
H34 C26 H36 109.5 . . ?
C21 C26 H35 109.5 . . ?
H34 C26 H35 109.5 . . ?
H36 C26 H35 109.5 . . ?
C21 C25 H37 109.5 . . ?
C21 C25 H38 109.5 . . ?
H37 C25 H38 109.5 . . ?
C21 C25 H39 109.5 . . ?
H37 C25 H39 109.5 . . ?
H38 C25 H39 109.5 . . ?
N3 C1 N2 104.8(3) . . ?
N3 C1 Pt1 123.3(3) . . ?
N2 C1 Pt1 131.8(3) . . ?
C1 N3 C2 110.6(3) . . ?
C1 N3 C8 123.9(3) . . ?
C2 N3 C8 125.3(3) . . ?
N3 C8 C10 109.9(4) . . ?
N3 C8 C9 110.7(4) . . ?
C10 C8 C9 112.7(4) . . ?
N3 C8 H43 107.8 . . ?
C10 C8 H43 107.8 . . ?
C9 C8 H43 107.8 . . ?
C8 C10 H42 109.5 . . ?
C8 C10 H41 109.5 . . ?
H42 C10 H41 109.5 . . ?
C8 C10 H40 109.5 . . ?
H42 C10 H40 109.5 . . ?
H41 C10 H40 109.5 . . ?
C3 C2 N3 107.5(4) . . ?
C3 C2 H54 126.3 . . ?
N3 C2 H54 126.3 . . ?
C2 C3 N2 107.1(4) . . ?
C2 C3 H44 126.5 . . ?
N2 C3 H44 126.5 . . ?
C1 N2 C3 110.1(3) . . ?
C1 N2 C4 125.9(3) . . ?
C3 N2 C4 124.0(3) . . ?
N2 C4 C7 108.6(3) . . ?
N2 C4 C5 109.2(4) . . ?
C7 C4 C5 112.3(4) . . ?
N2 C4 C6 109.1(4) . . ?
C7 C4 C6 109.7(4) . . ?
C5 C4 C6 107.9(3) . . ?
C4 C7 H47 109.5 . . ?
C4 C7 H45 109.5 . . ?
H47 C7 H45 109.5 . . ?
C4 C7 H46 109.5 . . ?
H47 C7 H46 109.5 . . ?
H45 C7 H46 109.5 . . ?
C4 C5 H48 109.5 . . ?
C4 C5 H50 109.5 . . ?
H48 C5 H50 109.5 . . ?
C4 C5 H49 109.5 . . ?
H48 C5 H49 109.5 . . ?
H50 C5 H49 109.5 . . ?
C4 C6 H51 109.5 . . ?
C4 C6 H53 109.5 . . ?
H51 C6 H53 109.5 . . ?
C4 C6 H52 109.5 . . ?
H51 C6 H52 109.5 . . ?
H53 C6 H52 109.5 . . ?
N1 C27 Pt1 175.7(3) . . ?
C28 C31 H55 109.5 . . ?
C28 C31 H56 109.5 . . ?
H55 C31 H56 109.5 . . ?
C28 C31 H57 109.5 . . ?
H55 C31 H57 109.5 . . ?
H56 C31 H57 109.5 . . ?
C28 C30 H60 109.5 . . ?
C28 C30 H58 109.5 . . ?
H60 C30 H58 109.5 . . ?
C28 C30 H59 109.5 . . ?
H60 C30 H59 109.5 . . ?
H58 C30 H59 109.5 . . ?
C28 C29 H61 109.5 . . ?
C28 C29 H63 109.5 . . ?
H61 C29 H63 109.5 . . ?
C28 C29 H62 109.5 . . ?
H61 C29 H62 109.5 . . ?
H63 C29 H62 109.5 . . ?
C100 B100 C124 111.7(3) . . ?
C100 B100 C116 114.3(3) . . ?
C124 B100 C116 103.9(3) . . ?
C100 B100 C108 105.2(3) . . ?
C124 B100 C108 110.4(3) . . ?
C116 B100 C108 111.4(3) . . ?
O1 B1 O2 112.9(4) . . ?
O1 B1 C20 123.1(4) . . ?
O2 B1 C20 124.0(4) . . ?

loop_
_geom_bond_atom_site_label_1
_geom_bond_atom_site_label_2
_geom_bond_distance
_geom_bond_site_symmetry_2
_geom_bond_publ_flag
Pt1 C27 1.993(4) . ?
Pt1 C1 2.042(4) . ?
Pt1 C11 2.044(4) . ?
Pt1 H999 1.84(4) . ?
F108 C114 1.334(6) . ?
F102 C107 1.329(5) . ?
F100 C107 1.325(5) . ?
F101 C107 1.321(5) . ?
F103 C106 1.327(5) . ?
F104 C106 1.339(5) . ?
F105 C106 1.339(5) . ?
F119 C131 1.312(5) . ?
F124 C130 1.332(5) . ?
F122 C130 1.331(5) . ?
F123 C130 1.334(5) . ?
F107 C114 1.314(6) . ?
F109 C114 1.331(6) . ?
F114 C122 1.354(7) . ?
F113 C122 1.334(6) . ?
F115 C122 1.330(6) . ?
F116 C123 1.318(7) . ?
F118 C123 1.302(6) . ?
F112 C115 1.380(10) . ?
F111 C115 1.308(11) . ?
F111 F110 1.405(14) . ?
F110 C115 1.336(11) . ?
F117 C123 1.364(9) . ?
F121 C131 1.439(9) . ?
F120 C131 1.526(11) . ?
F912 C115 1.326(8) . ?
F912 F910 1.754(9) . ?
F911 C115 1.312(8) . ?
F910 C115 1.361(8) . ?
F917 C123 1.346(7) . ?
F921 C131 1.282(7) . ?
F920 C131 1.315(8) . ?
C9 C8 1.514(6) . ?
C9 H8A 0.9600 . ?
C9 H8B 0.9600 . ?
C9 H8C 0.9600 . ?
O1 B1 1.357(5) . ?
O1 C21 1.460(5) . ?
O2 B1 1.366(5) . ?
O2 C22 1.450(5) . ?
C105 C104 1.395(5) . ?
C105 C100 1.396(5) . ?
C105 H105 0.9300 . ?
C129 C128 1.401(5) . ?
C129 C124 1.403(5) . ?
C129 H129 0.9300 . ?
N1 C27 1.154(5) . ?
N1 C28 1.468(5) . ?
C28 C29 1.488(7) . ?
C28 C31 1.495(6) . ?
C28 C30 1.547(8) . ?
C114 C112 1.499(6) . ?
C112 C111 1.393(6) . ?
C112 C113 1.399(6) . ?
C113 C108 1.400(6) . ?
C113 H4 0.9300 . ?
C108 C109 1.402(5) . ?
C108 B100 1.648(6) . ?
C124 C125 1.404(5) . ?
C124 B100 1.635(6) . ?
C125 C126 1.386(5) . ?
C125 H2 0.9300 . ?
C126 C127 1.391(6) . ?
C126 C131 1.494(6) . ?
C107 C102 1.501(5) . ?
C102 C101 1.388(5) . ?
C102 C103 1.390(5) . ?
C101 C100 1.407(5) . ?
C101 H10 0.9300 . ?
C100 B100 1.635(5) . ?
C104 C103 1.382(5) . ?
C104 C106 1.499(5) . ?
C103 H1 0.9300 . ?
C128 C127 1.377(5) . ?
C128 C130 1.504(6) . ?
C127 H3 0.9300 . ?
C109 C110 1.395(6) . ?
C109 H6 0.9300 . ?
C110 C111 1.386(6) . ?
C110 C115 1.496(6) . ?
C111 H5 0.9300 . ?
C116 C121 1.394(5) . ?
C116 C117 1.404(5) . ?
C116 B100 1.646(5) . ?
C121 C120 1.388(5) . ?
C121 H9 0.9300 . ?
C120 C119 1.383(6) . ?
C120 C122 1.495(6) . ?
C119 C118 1.385(6) . ?
C119 H7 0.9300 . ?
C118 C117 1.387(5) . ?
C118 C123 1.491(6) . ?
C117 H8 0.9300 . ?
C11 N4 1.350(5) . ?
C11 N5 1.359(5) . ?
N4 C13 1.376(5) . ?
N4 C14 1.477(6) . ?
C14 C16 1.522(6) . ?
C14 C15 1.527(7) . ?
C14 H14 0.9800 . ?
C15 H12 0.9600 . ?
C15 H13 0.9600 . ?
C15 H11 0.9600 . ?
C16 H15 0.9600 . ?
C16 H16 0.9600 . ?
C16 H17 0.9600 . ?
C13 C12 1.336(7) . ?
C13 H18 0.9300 . ?
C12 N5 1.395(5) . ?
C12 H19 0.9300 . ?
N5 C17 1.494(5) . ?
C17 C19 1.528(6) . ?
C17 C18 1.530(6) . ?
C17 C20 1.544(6) . ?
C18 H21 0.9600 . ?
C18 H20 0.9600 . ?
C18 H22 0.9600 . ?
C19 H23 0.9600 . ?
C19 H24 0.9600 . ?
C19 H25 0.9600 . ?
C20 B1 1.568(6) . ?
C20 H27 0.9700 . ?
C20 H26 0.9700 . ?
C21 C25 1.492(6) . ?
C21 C26 1.528(7) . ?
C21 C22 1.554(6) . ?
C22 C24 1.515(6) . ?
C22 C23 1.516(6) . ?
C24 H30 0.9600 . ?
C24 H28 0.9600 . ?
C24 H29 0.9600 . ?
C23 H32 0.9600 . ?
C23 H31 0.9600 . ?
C23 H33 0.9600 . ?
C26 H34 0.9600 . ?
C26 H36 0.9600 . ?
C26 H35 0.9600 . ?
C25 H37 0.9600 . ?
C25 H38 0.9600 . ?
C25 H39 0.9600 . ?
C1 N3 1.359(5) . ?
C1 N2 1.361(5) . ?
N3 C2 1.372(5) . ?
N3 C8 1.475(5) . ?
C8 C10 1.507(6) . ?
C8 H43 0.9800 . ?
C10 H42 0.9600 . ?
C10 H41 0.9600 . ?
C10 H40 0.9600 . ?
C2 C3 1.336(6) . ?
C2 H54 0.9300 . ?
C3 N2 1.385(5) . ?
C3 H44 0.9300 . ?
N2 C4 1.504(5) . ?
C4 C7 1.521(7) . ?
C4 C5 1.528(6) . ?
C4 C6 1.531(6) . ?
C7 H47 0.9600 . ?
C7 H45 0.9600 . ?
C7 H46 0.9600 . ?
C5 H48 0.9600 . ?
C5 H50 0.9600 . ?
C5 H49 0.9600 . ?
C6 H51 0.9600 . ?
C6 H53 0.9600 . ?
C6 H52 0.9600 . ?
C31 H55 0.9600 . ?
C31 H56 0.9600 . ?
C31 H57 0.9600 . ?
C30 H60 0.9600 . ?
C30 H58 0.9600 . ?
C30 H59 0.9600 . ?
C29 H61 0.9600 . ?
C29 H63 0.9600 . ?
C29 H62 0.9600 . ?

loop_
_geom_torsion_atom_site_label_1
_geom_torsion_atom_site_label_2
_geom_torsion_atom_site_label_3
_geom_torsion_atom_site_label_4
_geom_torsion
_geom_torsion_site_symmetry_1
_geom_torsion_site_symmetry_2
_geom_torsion_site_symmetry_3
_geom_torsion_site_symmetry_4
_geom_torsion_publ_flag
F107 C114 C112 C111 -137.8(5) . . . . ?
F109 C114 C112 C111 -16.7(7) . . . . ?
F108 C114 C112 C111 102.7(5) . . . . ?
F107 C114 C112 C113 44.8(6) . . . . ?
F109 C114 C112 C113 165.9(4) . . . . ?
F108 C114 C112 C113 -74.7(5) . . . . ?
C111 C112 C113 C108 3.2(6) . . . . ?
C114 C112 C113 C108 -179.4(4) . . . . ?
C112 C113 C108 C109 -3.8(6) . . . . ?
C112 C113 C108 B100 -179.9(4) . . . . ?
C128 C129 C124 C125 -0.9(5) . . . . ?
C128 C129 C124 B100 -175.7(3) . . . . ?
C129 C124 C125 C126 0.6(5) . . . . ?
B100 C124 C125 C126 175.6(3) . . . . ?
C124 C125 C126 C127 0.0(6) . . . . ?
C124 C125 C126 C131 -180.0(4) . . . . ?
C125 C126 C131 F921 -115.9(5) . . . . ?
C127 C126 C131 F921 64.1(6) . . . . ?
C125 C126 C131 F119 27.2(6) . . . . ?
C127 C126 C131 F119 -152.8(4) . . . . ?
C125 C126 C131 F920 145.2(5) . . . . ?
C127 C126 C131 F920 -34.9(6) . . . . ?
C125 C126 C131 F121 -69.2(6) . . . . ?
C127 C126 C131 F121 110.8(6) . . . . ?
C125 C126 C131 F120 128.5(5) . . . . ?
C127 C126 C131 F120 -51.5(6) . . . . ?
F101 C107 C102 C101 83.6(4) . . . . ?
F100 C107 C102 C101 -155.4(3) . . . . ?
F102 C107 C102 C101 -35.7(5) . . . . ?
F101 C107 C102 C103 -92.3(4) . . . . ?
F100 C107 C102 C103 28.6(5) . . . . ?
F102 C107 C102 C103 148.3(3) . . . . ?
C103 C102 C101 C100 -2.2(5) . . . . ?
C107 C102 C101 C100 -178.1(3) . . . . ?
C104 C105 C100 C101 1.1(5) . . . . ?
C104 C105 C100 B100 177.5(3) . . . . ?
C102 C101 C100 C105 0.7(5) . . . . ?
C102 C101 C100 B100 -175.9(3) . . . . ?
C100 C105 C104 C103 -1.5(5) . . . . ?
C100 C105 C104 C106 173.7(3) . . . . ?
C103 C104 C106 F103 -38.1(5) . . . . ?
C105 C104 C106 F103 146.7(4) . . . . ?
C103 C104 C106 F104 -158.7(3) . . . . ?
C105 C104 C106 F104 26.1(5) . . . . ?
C103 C104 C106 F105 81.8(4) . . . . ?
C105 C104 C106 F105 -93.4(4) . . . . ?
C105 C104 C103 C102 -0.1(5) . . . . ?
C106 C104 C103 C102 -175.3(3) . . . . ?
C101 C102 C103 C104 1.8(5) . . . . ?
C107 C102 C103 C104 177.7(3) . . . . ?
C124 C129 C128 C127 0.5(5) . . . . ?
C124 C129 C128 C130 176.9(3) . . . . ?
C129 C128 C127 C126 0.2(5) . . . . ?
C130 C128 C127 C126 -176.2(3) . . . . ?
C125 C126 C127 C128 -0.4(6) . . . . ?
C131 C126 C127 C128 179.6(4) . . . . ?
C127 C128 C130 F122 93.5(4) . . . . ?
C129 C128 C130 F122 -82.9(5) . . . . ?
C127 C128 C130 F124 -147.5(3) . . . . ?
C129 C128 C130 F124 36.1(5) . . . . ?
C127 C128 C130 F123 -27.1(5) . . . . ?
C129 C128 C130 F123 156.5(3) . . . . ?
C113 C108 C109 C110 1.9(6) . . . . ?
B100 C108 C109 C110 178.1(4) . . . . ?
C108 C109 C110 C111 0.5(6) . . . . ?
C108 C109 C110 C115 179.3(4) . . . . ?
C109 C110 C111 C112 -1.2(6) . . . . ?
C115 C110 C111 C112 -180.0(4) . . . . ?
C113 C112 C111 C110 -0.6(6) . . . . ?
C114 C112 C111 C110 -178.0(4) . . . . ?
F110 F111 C115 F112 125.0(7) . . . . ?
F110 F111 C115 C110 -104.6(7) . . . . ?
F910 F912 C115 F911 -124.0(6) . . . . ?
F910 F912 C115 C110 111.0(6) . . . . ?
F111 F110 C115 F112 -93.0(10) . . . . ?
F111 F110 C115 C110 105.9(6) . . . . ?
F912 F910 C115 F911 107.7(8) . . . . ?
F912 F910 C115 C110 -107.9(5) . . . . ?
C111 C110 C115 F111 71.4(8) . . . . ?
C109 C110 C115 F111 -107.4(7) . . . . ?
C111 C110 C115 F911 112.0(6) . . . . ?
C109 C110 C115 F911 -66.8(7) . . . . ?
C111 C110 C115 F912 -125.3(5) . . . . ?
C109 C110 C115 F912 55.9(6) . . . . ?
C111 C110 C115 F110 1.0(8) . . . . ?
C109 C110 C115 F110 -177.8(7) . . . . ?
C111 C110 C115 F910 -36.6(7) . . . . ?
C109 C110 C115 F910 144.6(5) . . . . ?
C111 C110 C115 F112 -162.6(6) . . . . ?
C109 C110 C115 F112 18.7(8) . . . . ?
C117 C116 C121 C120 -2.9(6) . . . . ?
B100 C116 C121 C120 -175.1(4) . . . . ?
C116 C121 C120 C119 0.5(7) . . . . ?
C116 C121 C120 C122 177.2(4) . . . . ?
C119 C120 C122 F115 -155.5(5) . . . . ?
C121 C120 C122 F115 27.7(7) . . . . ?
C119 C120 C122 F113 -32.7(6) . . . . ?
C121 C120 C122 F113 150.6(4) . . . . ?
C119 C120 C122 F114 87.3(6) . . . . ?
C121 C120 C122 F114 -89.5(5) . . . . ?
C121 C120 C119 C118 1.4(7) . . . . ?
C122 C120 C119 C118 -175.3(4) . . . . ?
C120 C119 C118 C117 -0.7(6) . . . . ?
C120 C119 C118 C123 179.7(4) . . . . ?
C119 C118 C123 F118 -150.8(5) . . . . ?
C117 C118 C123 F118 29.6(7) . . . . ?
C119 C118 C123 F116 91.9(6) . . . . ?
C117 C118 C123 F116 -87.7(6) . . . . ?
C119 C118 C123 F917 -39.5(7) . . . . ?
C117 C118 C123 F917 140.9(5) . . . . ?
C119 C118 C123 F117 -3.3(8) . . . . ?
C117 C118 C123 F117 177.1(6) . . . . ?
C119 C118 C117 C116 -1.9(6) . . . . ?
C123 C118 C117 C116 177.7(4) . . . . ?
C121 C116 C117 C118 3.6(6) . . . . ?
B100 C116 C117 C118 175.7(4) . . . . ?
N5 C11 N4 C13 -1.5(4) . . . . ?
Pt1 C11 N4 C13 173.7(3) . . . . ?
N5 C11 N4 C14 177.9(4) . . . . ?
Pt1 C11 N4 C14 -6.9(5) . . . . ?
C11 N4 C14 C16 94.3(5) . . . . ?
C13 N4 C14 C16 -86.4(5) . . . . ?
C11 N4 C14 C15 -140.6(4) . . . . ?
C13 N4 C14 C15 38.7(6) . . . . ?
C11 N4 C13 C12 1.5(5) . . . . ?
C14 N4 C13 C12 -177.9(4) . . . . ?
N4 C13 C12 N5 -0.9(5) . . . . ?
N4 C11 N5 C12 0.9(4) . . . . ?
Pt1 C11 N5 C12 -173.8(3) . . . . ?
N4 C11 N5 C17 -171.9(3) . . . . ?
Pt1 C11 N5 C17 13.4(6) . . . . ?
C13 C12 N5 C11 0.0(5) . . . . ?
C13 C12 N5 C17 173.0(4) . . . . ?
C11 N5 C17 C19 -73.1(5) . . . . ?
C12 N5 C17 C19 115.1(4) . . . . ?
C11 N5 C17 C18 166.9(4) . . . . ?
C12 N5 C17 C18 -4.9(5) . . . . ?
C11 N5 C17 C20 48.0(5) . . . . ?
C12 N5 C17 C20 -123.8(4) . . . . ?
N5 C17 C20 B1 48.6(4) . . . . ?
C19 C17 C20 B1 169.0(3) . . . . ?
C18 C17 C20 B1 -70.6(5) . . . . ?
B1 O1 C21 C25 142.4(4) . . . . ?
B1 O1 C21 C26 -98.7(4) . . . . ?
B1 O1 C21 C22 19.3(4) . . . . ?
B1 O2 C22 C24 142.7(4) . . . . ?
B1 O2 C22 C23 -99.9(4) . . . . ?
B1 O2 C22 C21 20.7(4) . . . . ?
O1 C21 C22 O2 -23.9(4) . . . . ?
C25 C21 C22 O2 -142.6(4) . . . . ?
C26 C21 C22 O2 89.3(4) . . . . ?
O1 C21 C22 C24 -140.8(4) . . . . ?
C25 C21 C22 C24 100.5(5) . . . . ?
C26 C21 C22 C24 -27.6(5) . . . . ?
O1 C21 C22 C23 90.4(4) . . . . ?
C25 C21 C22 C23 -28.3(6) . . . . ?
C26 C21 C22 C23 -156.4(4) . . . . ?
N2 C1 N3 C2 0.2(4) . . . . ?
Pt1 C1 N3 C2 -177.4(3) . . . . ?
N2 C1 N3 C8 -175.4(3) . . . . ?
Pt1 C1 N3 C8 7.0(5) . . . . ?
C1 N3 C8 C10 101.7(5) . . . . ?
C2 N3 C8 C10 -73.3(5) . . . . ?
C1 N3 C8 C9 -133.2(4) . . . . ?
C2 N3 C8 C9 51.8(5) . . . . ?
C1 N3 C2 C3 -0.2(5) . . . . ?
C8 N3 C2 C3 175.3(4) . . . . ?
N3 C2 C3 N2 0.1(5) . . . . ?
N3 C1 N2 C3 -0.1(4) . . . . ?
Pt1 C1 N2 C3 177.1(3) . . . . ?
N3 C1 N2 C4 -179.2(3) . . . . ?
Pt1 C1 N2 C4 -1.9(6) . . . . ?
C2 C3 N2 C1 0.0(5) . . . . ?
C2 C3 N2 C4 179.1(4) . . . . ?
C1 N2 C4 C7 69.9(5) . . . . ?
C3 N2 C4 C7 -109.1(4) . . . . ?
C1 N2 C4 C5 -52.8(5) . . . . ?
C3 N2 C4 C5 128.2(4) . . . . ?
C1 N2 C4 C6 -170.6(4) . . . . ?
C3 N2 C4 C6 10.5(5) . . . . ?
C105 C100 B100 C124 138.8(3) . . . . ?
C101 C100 B100 C124 -44.9(4) . . . . ?
C105 C100 B100 C116 21.2(5) . . . . ?
C101 C100 B100 C116 -162.6(3) . . . . ?
C105 C100 B100 C108 -101.3(4) . . . . ?
C101 C100 B100 C108 74.9(4) . . . . ?
C129 C124 B100 C100 -29.9(5) . . . . ?
C125 C124 B100 C100 155.5(3) . . . . ?
C129 C124 B100 C116 93.8(4) . . . . ?
C125 C124 B100 C116 -80.8(4) . . . . ?
C129 C124 B100 C108 -146.6(3) . . . . ?
C125 C124 B100 C108 38.8(4) . . . . ?
C121 C116 B100 C100 -151.4(4) . . . . ?
C117 C116 B100 C100 37.0(5) . . . . ?
C121 C116 B100 C124 86.6(4) . . . . ?
C117 C116 B100 C124 -85.0(4) . . . . ?
C121 C116 B100 C108 -32.3(5) . . . . ?
C117 C116 B100 C108 156.1(3) . . . . ?
C113 C108 B100 C100 89.7(4) . . . . ?
C109 C108 B100 C100 -86.2(4) . . . . ?
C113 C108 B100 C124 -149.6(3) . . . . ?
C109 C108 B100 C124 34.5(5) . . . . ?
C113 C108 B100 C116 -34.6(5) . . . . ?
C109 C108 B100 C116 149.4(3) . . . . ?
C21 O1 B1 O2 -7.2(5) . . . . ?
C21 O1 B1 C20 170.3(4) . . . . ?
C22 O2 B1 O1 -9.5(5) . . . . ?
C22 O2 B1 C20 173.0(4) . . . . ?
C17 C20 B1 O1 178.0(4) . . . . ?
C17 C20 B1 O2 -4.7(6) . . . . ?
